data_1008471
loop_
_publ_author_name
'Wolfers, P'
'Miraglia, S'
'Fruchart, D'
'Hirosawa, S'
'Sagawa, M'
'Bartolome, J'
'Pannetier, J'

_publ_section_title
;
Low temperature crystal and magnetic structures of Ho~2~ Fe~14~B
;
_journal_coden_ASTM JCOMAH
_journal_name_full 'Journal of the Less-Common Metals'
_journal_page_first 237
_journal_page_last 249
_journal_paper_doi 10.1016/0022-5088(90)90340-P
_journal_volume 162
_journal_year 1990
_chemical_formula_structural 'Ho2 Fe14 B'
_chemical_formula_sum 'B Fe14 Ho2'
_chemical_name_systematic 'Holmium iron boride (2/14/1)'
_space_group_IT_number 136
_symmetry_cell_setting tetragonal
_symmetry_Int_Tables_number 136
_symmetry_space_group_name_Hall '-P 4n 2n'
_symmetry_space_group_name_H-M 'P 42/m n m'
_cell_angle_alpha 90
_cell_angle_beta 90
_cell_angle_gamma 90
_cell_formula_units_Z 4
_cell_length_a 8.755
_cell_length_b 8.755
_cell_length_c 11.99
_cell_volume 919.0
_refine_ls_R_factor_all 0.0379
_cod_database_code 1008471

loop_
_symmetry_equiv_pos_as_xyz
x,y,z
-x,-y,z
1/2+x,1/2-y,1/2+z
1/2-x,1/2+y,1/2+z
-x,-y,-z
x,y,-z
1/2-x,1/2+y,1/2-z
1/2+x,1/2-y,1/2-z
y,x,z
-y,-x,z
1/2-y,1/2+x,1/2+z
1/2+y,1/2-x,1/2+z
-y,-x,-z
y,x,-z
1/2+y,1/2-x,1/2-z
1/2-y,1/2+x,1/2-z

loop_
_atom_site_label
_atom_site_type_symbol
_atom_site_symmetry_multiplicity
_atom_site_Wyckoff_symbol
_atom_site_fract_x
_atom_site_fract_y
_atom_site_fract_z
_atom_site_occupancy
_atom_site_attached_hydrogens
_atom_site_calc_flag
Ho1 Ho0 4 f 0.1431(1) 0.1431(1) 0. 1. 0 d
Ho2 Ho0 4 g 0.731(2) 0.269(1) 0. 1. 0 d
Fe1 Fe0 8 i 0.011(1) 0.505(1) 0. 0.5 0 d
Fe2 Fe0 16 k 0.727(1) 0.0633(9) 0.3696(7) 1. 0 d
Fe3 Fe0 16 k 0.459(1) 0.147(1) 0.3254(9) 1. 0 d
Fe4 Fe0 8 j 0.185(2) 0.185(2) 0.257(3) 1. 0 d
Fe5 Fe0 8 j 0.399(1) 0.399(1) 0.302(1) 1. 0 d
Fe6 Fe0 4 e 0. 0. 0.3852(1) 1. 0 d
B1 B0 4 f 0.376(3) 0.376(3) 0. 1. 0 d

loop_
_atom_type_symbol
_atom_type_oxidation_number
Ho0 0.000
Fe0 0.000
B0 0.000
